data_4134332
loop_
_publ_author_name
'Peterson, Joshua P.'
'Ellern, Arkady'
'Winter, Arthur H.'

_publ_section_title
;
 Spin Delocalization, Polarization, and London Dispersion Forces Govern
 the Formation of Diradical Pimers.
;
_journal_name_full 'Journal of the American Chemical Society'
_journal_paper_doi 10.1021/jacs.0c00190
_journal_year 2020
_chemical_formula_sum 'C22 H14 N4 O2'
_chemical_formula_weight 366.37
_space_group_crystal_system triclinic
_space_group_IT_number 2
_space_group_name_Hall '-P 1'
_space_group_name_H-M_alt 'P -1'
_atom_sites_solution_hydrogens geom
_atom_sites_solution_primary direct
_atom_sites_solution_secondary difmap
_cell_angle_alpha 73.7000(10)
_cell_angle_beta 88.894(2)
_cell_angle_gamma 65.047(2)
_cell_formula_units_Z 1
_cell_length_a 7.2535(2)
_cell_length_b 7.5984(2)
_cell_length_c 9.1524(2)
_cell_measurement_reflns_used 2690
_cell_measurement_temperature 173.(2)
_cell_measurement_theta_max 66.2049
_cell_measurement_theta_min 5.0678
_cell_volume 436.11(2)
_computing_cell_refinement 'SAINT V8.38A (Bruker AXS Inc., 2017)'
_computing_data_collection 'APEX3 Suite (Bruker AXS Inc. , 2017)'
_computing_data_reduction 'SAINT V8.38A (Bruker AXS Inc., 2017)'
_computing_molecular_graphics 'shelXle (C.B. Huebschle, rev 833)'
_computing_structure_refinement 'SHELXL-2016/6 (Sheldrick, 2016)'
_computing_structure_solution 'XT, VERSION 2014/5'
_diffrn_ambient_temperature 173.(2)
_diffrn_detector_area_resol_mean 8.3333
_diffrn_measured_fraction_theta_full 0.964
_diffrn_measured_fraction_theta_max 0.964
_diffrn_measurement_device_type 'Bruker D8 VENTURE diffractometer'
_diffrn_measurement_method '\w and \f scans, narrow frame width, shutterless'
_diffrn_radiation_monochromator 'multilayer mirror'
_diffrn_radiation_type 'Cu K\a'
_diffrn_radiation_wavelength 1.54178
_diffrn_reflns_av_R_equivalents 0.0296
_diffrn_reflns_av_unetI/netI 0.0270
_diffrn_reflns_limit_h_max 8
_diffrn_reflns_limit_h_min -8
_diffrn_reflns_limit_k_max 8
_diffrn_reflns_limit_k_min -8
_diffrn_reflns_limit_l_max 10
_diffrn_reflns_limit_l_min -10
_diffrn_reflns_number 5843
_diffrn_reflns_theta_full 66.47
_diffrn_reflns_theta_max 66.47
_diffrn_reflns_theta_min 5.07
_diffrn_source 'microfocus sealed tube'
_diffrn_source_type 'sealed tube'
_exptl_absorpt_coefficient_mu 0.754
_exptl_absorpt_correction_T_max 0.97
_exptl_absorpt_correction_T_min 0.86
_exptl_absorpt_correction_type multi-scan
_exptl_absorpt_process_details
;

SADABS (Spek A. L., 2015) was used for an absorption correction and scalling
of observed data
;
_exptl_crystal_colour colourless
_exptl_crystal_density_diffrn 1.395
_exptl_crystal_density_method 'not measured'
_exptl_crystal_description plate
_exptl_crystal_F_000 190
_exptl_crystal_size_max 0.120
_exptl_crystal_size_mid 0.120
_exptl_crystal_size_min 0.040
_refine_diff_density_max 0.249
_refine_diff_density_min -0.184
_refine_ls_extinction_method none
_refine_ls_goodness_of_fit_ref 1.221
_refine_ls_hydrogen_treatment constr
_refine_ls_matrix_type full
_refine_ls_number_parameters 127
_refine_ls_number_reflns 1477
_refine_ls_number_restraints 0
_refine_ls_restrained_S_all 1.221
_refine_ls_R_factor_all 0.0411
_refine_ls_R_factor_gt 0.0380
_refine_ls_shift/su_max 0.000
_refine_ls_shift/su_mean 0.000
_refine_ls_structure_factor_coef Fsqd
_refine_ls_weighting_details 'w=1/[\s^2^(Fo^2^)+(0.1000P)^2^] where P=(Fo^2^+2Fc^2^)/3'
_refine_ls_weighting_scheme calc
_refine_ls_wR_factor_gt 0.1386
_refine_ls_wR_factor_ref 0.1427
_reflns_number_gt 1334
_reflns_number_total 1477
_reflns_threshold_expression 'I > 2\s(I)'
_cod_data_source_file ja0c00190_si_003.cif
_cod_data_source_block Win034Cu
_cod_depositor_comments
;
The following automatic conversions were performed:

data item '_exptl_absorpt_correction_type' value 'Multi-Scan' was
changed to 'multi-scan' in accordance with the
/home/data/users/saulius/crontab/automatic-downloads/rss-feeds/ACS/lib/dictionaries/cif_core.dic
dictionary named 'cif_core.dic' version 2.4.2 last updated on
2011-04-26.

Automatic conversion script
Id: cif_fix_values 7556 2019-12-06 15:28:31Z antanas 
;
_cod_database_code 4134332

loop_
_space_group_symop_operation_xyz
'x, y, z'
'-x, -y, -z'

loop_
_atom_site_type_symbol
_atom_site_label
_atom_site_fract_x
_atom_site_fract_y
_atom_site_fract_z
_atom_site_U_iso_or_equiv
_atom_site_adp_type
_atom_site_calc_flag
_atom_site_refinement_flags_adp
_atom_site_refinement_flags_occupancy
_atom_site_refinement_flags_posn
_atom_site_occupancy
_atom_site_disorder_assembly
_atom_site_disorder_group
O O1 0.44532(16) 0.27169(16) 0.92195(12) 0.0361(4) Uani d . . . 1 . .
N N1 0.22025(19) 1.07972(19) 0.23606(14) 0.0338(4) Uani d . . . 1 . .
N N2 0.87579(18) 0.78455(19) 0.37018(14) 0.0330(4) Uani d . . . 1 . .
C C1 0.4462(2) 0.4286(2) 0.80660(16) 0.0261(4) Uani d . . . 1 . .
C C2 0.2775(2) 0.5724(2) 0.70471(17) 0.0297(4) Uani d . . . 1 . .
H H2 0.149078 0.566911 0.71107 0.036 Uiso calc U . R 1 . .
C C3 0.3015(2) 0.7250(2) 0.59282(16) 0.0261(4) Uani d . . . 1 . .
H H3 0.187318 0.826826 0.522065 0.031 Uiso calc U . R 1 . .
C C4 0.4911(2) 0.73126(19) 0.58264(14) 0.0215(4) Uani d . . . 1 . .
C C5 0.51179(19) 0.90811(19) 0.46477(14) 0.0219(4) Uani d . . . 1 . .
C C6 0.3519(2) 1.0017(2) 0.33272(14) 0.0243(4) Uani d . . . 1 . .
C C7 0.7155(2) 0.83974(18) 0.40846(14) 0.0235(4) Uani d . . . 1 . .
C C8 0.66141(19) 0.57997(19) 0.68492(14) 0.0226(4) Uani d . . . 1 . .
H H8 0.791864 0.580593 0.676138 0.027 Uiso calc U . R 1 . .
C C9 0.6373(2) 0.4308(2) 0.79807(15) 0.0235(4) Uani d . . . 1 . .
C C10 0.7870(2) 0.2518(2) 0.92260(16) 0.0304(4) Uani d . . . 1 . .
H H10A 0.857283 0.294919 0.987413 0.037 Uiso calc U . R 1 . .
H H10B 0.890423 0.150382 0.879853 0.037 Uiso calc U . R 1 . .
C C11 0.6452(2) 0.1678(2) 1.01267(15) 0.0314(4) Uani d . . . 1 . .
H H11A 0.701335 0.019224 1.0299 0.038 Uiso calc U . R 1 . .
H H11B 0.633123 0.19334 1.113505 0.038 Uiso calc U . R 1 . .

loop_
_atom_site_aniso_label
_atom_site_aniso_U_11
_atom_site_aniso_U_22
_atom_site_aniso_U_33
_atom_site_aniso_U_12
_atom_site_aniso_U_13
_atom_site_aniso_U_23
O1 0.0385(7) 0.0274(6) 0.0381(6) -0.0175(5) 0.0071(5) 0.0014(5)
N1 0.0357(8) 0.0304(7) 0.0310(7) -0.0102(6) -0.0050(5) -0.0088(5)
N2 0.0285(7) 0.0320(7) 0.0371(7) -0.0115(6) 0.0093(5) -0.0112(6)
C1 0.0317(8) 0.0195(7) 0.0291(7) -0.0128(6) 0.0077(5) -0.0079(6)
C2 0.0245(8) 0.0247(8) 0.0412(8) -0.0125(7) 0.0041(6) -0.0091(6)
C3 0.0216(8) 0.0203(7) 0.0336(7) -0.0074(6) 0.0000(5) -0.0066(6)
C4 0.0227(7) 0.0168(7) 0.0242(7) -0.0071(6) 0.0023(5) -0.0071(5)
C5 0.0215(7) 0.0189(7) 0.0230(6) -0.0070(6) 0.0018(5) -0.0057(5)
C6 0.0285(8) 0.0201(7) 0.0243(7) -0.0098(6) 0.0036(5) -0.0079(5)
C7 0.0281(8) 0.0185(7) 0.0220(6) -0.0096(6) 0.0013(5) -0.0039(5)
C8 0.0207(7) 0.0193(7) 0.0253(7) -0.0067(6) 0.0017(5) -0.0061(6)
C9 0.0243(8) 0.0184(7) 0.0282(7) -0.0078(6) 0.0033(5) -0.0101(6)
C10 0.0335(8) 0.0233(7) 0.0285(7) -0.0100(6) 0.0001(6) -0.0024(6)
C11 0.0399(9) 0.0233(7) 0.0267(7) -0.0123(6) 0.0032(6) -0.0031(5)

loop_
_atom_type_symbol
_atom_type_description
_atom_type_scat_dispersion_real
_atom_type_scat_dispersion_imag
_atom_type_scat_source
C C 0.0181 0.0091 'International Tables Vol C Tables 4.2.6.8 and 6.1.1.4'
H H 0.0000 0.0000 'International Tables Vol C Tables 4.2.6.8 and 6.1.1.4'
N N 0.0311 0.0180 'International Tables Vol C Tables 4.2.6.8 and 6.1.1.4'
O O 0.0492 0.0322 'International Tables Vol C Tables 4.2.6.8 and 6.1.1.4'

loop_
_geom_angle_atom_site_label_1
_geom_angle_atom_site_label_2
_geom_angle_atom_site_label_3
_geom_angle_site_symmetry_1
_geom_angle_site_symmetry_3
_geom_angle
_geom_angle_publ_flag
C1 O1 C11 . . 107.64(10) ?
O1 C1 C2 . . 124.39(13) ?
O1 C1 C9 . . 113.36(13) ?
C2 C1 C9 . . 122.25(13) ?
C1 C2 C3 . . 117.89(12) ?
C1 C2 H2 . . 121.1 ?
C3 C2 H2 . . 121.1 ?
C2 C3 C4 . . 120.92(12) ?
C2 C3 H3 . . 119.5 ?
C4 C3 H3 . . 119.5 ?
C3 C4 C8 . . 120.04(13) ?
C3 C4 C5 . . 120.20(11) ?
C8 C4 C5 . . 119.70(11) ?
C6 C5 C7 . . 108.98(10) ?
C6 C5 C4 . . 111.32(10) ?
C7 C5 C4 . . 111.09(10) ?
C6 C5 C5 . 2_676 106.21(12) ?
C7 C5 C5 . 2_676 106.21(12) ?
C4 C5 C5 . 2_676 112.77(12) ?
N1 C6 C5 . . 175.89(13) ?
N2 C7 C5 . . 177.60(13) ?
C9 C8 C4 . . 119.18(12) ?
C9 C8 H8 . . 120.4 ?
C4 C8 H8 . . 120.4 ?
C8 C9 C1 . . 119.68(13) ?
C8 C9 C10 . . 131.62(12) ?
C1 C9 C10 . . 108.68(13) ?
C9 C10 C11 . . 101.56(11) ?
C9 C10 H10A . . 111.5 ?
C11 C10 H10A . . 111.5 ?
C9 C10 H10B . . 111.5 ?
C11 C10 H10B . . 111.5 ?
H10A C10 H10B . . 109.3 ?
O1 C11 C10 . . 107.52(10) ?
O1 C11 H11A . . 110.2 ?
C10 C11 H11A . . 110.2 ?
O1 C11 H11B . . 110.2 ?
C10 C11 H11B . . 110.2 ?
H11A C11 H11B . . 108.5 ?

loop_
_geom_bond_atom_site_label_1
_geom_bond_atom_site_label_2
_geom_bond_site_symmetry_2
_geom_bond_distance
_geom_bond_publ_flag
O1 C1 . 1.3551(17) ?
O1 C11 . 1.4588(17) ?
N1 C6 . 1.1433(17) ?
N2 C7 . 1.1426(18) ?
C1 C2 . 1.380(2) ?
C1 C9 . 1.393(2) ?
C2 C3 . 1.3857(19) ?
C2 H2 . 0.95 ?
C3 C4 . 1.3964(19) ?
C3 H3 . 0.95 ?
C4 C8 . 1.4023(17) ?
C4 C5 . 1.5305(18) ?
C5 C6 . 1.4787(17) ?
C5 C7 . 1.4806(18) ?
C5 C5 2_676 1.642(2) ?
C8 C9 . 1.3747(19) ?
C8 H8 . 0.95 ?
C9 C10 . 1.5030(18) ?
C10 C11 . 1.540(2) ?
C10 H10A . 0.99 ?
C10 H10B . 0.99 ?
C11 H11A . 0.99 ?
C11 H11B . 0.99 ?
